data_7250658
loop_
_publ_author_name
'Behera, Suvasmita'
'Pradhan, Kahnu Charan'
'Barik, Sahadev'
'Sarkar, Moloy'
'Kumar, Jagadish'
'Dandapat, Jagneshwar'
'Pradhan, Jyotsnarani'
'Pal, Satyanarayan'

_publ_section_title
;
 Anticancer efficacy of bis-heteroleptic iridium(iii) complexes with
 difluoro-substituted phenylpyridine ligands
;
_journal_issue 28
_journal_name_full 'RSC Advances'
_journal_page_first 22875
_journal_page_last 22888
_journal_paper_doi 10.1039/D5RA03076E
_journal_volume 15
_journal_year 2025
_chemical_formula_moiety 'C28 H17 F4 Ir N4 O, C H4 O'
_chemical_formula_sum 'C29 H21 F4 Ir N4 O2'
_chemical_formula_weight 725.70
_space_group_crystal_system monoclinic
_space_group_IT_number 15
_space_group_name_Hall '-C 2yc'
_space_group_name_H-M_alt 'C 1 2/c 1'
_atom_sites_solution_hydrogens geom
_audit_creation_method SHELXL-2018/3
_audit_update_record
;
2024-08-16 deposited with the CCDC.	2025-06-13 downloaded from the CCDC.
;
_cell_angle_alpha 90
_cell_angle_beta 90.530(2)
_cell_angle_gamma 90
_cell_formula_units_Z 8
_cell_length_a 31.3021(7)
_cell_length_b 10.5130(3)
_cell_length_c 15.6391(4)
_cell_measurement_reflns_used 9075
_cell_measurement_temperature 293(2)
_cell_measurement_theta_max 75.6200
_cell_measurement_theta_min 4.4070
_cell_volume 5146.3(2)
_computing_cell_refinement 'CrysAlisPro 1.171.42.89a (Rigaku OD, 2023)'
_computing_data_collection 'CrysAlisPro 1.171.42.89a (Rigaku OD, 2023)'
_computing_data_reduction 'CrysAlisPro 1.171.42.89a (Rigaku OD, 2023)'
_computing_molecular_graphics 'ORTEP-3 (Farrugia, 2012)'
_computing_publication_material 'Wingx version 2021.3 (Farrugia, 2012)'
_computing_structure_refinement 'SHELXL-2018/3 (Sheldrick, 2018)'
_computing_structure_solution 'SHELXL-2018/3 (Sheldrick, 2018)'
_diffrn_ambient_temperature 293(2)
_diffrn_measured_fraction_theta_full 0.938
_diffrn_measured_fraction_theta_max 0.921
_diffrn_measurement_device_type 'SuperNova, Dual, Cu at home/near, Pilatus 200K'
_diffrn_measurement_method '\w scans'
_diffrn_radiation_type CuK\a
_diffrn_radiation_wavelength 1.54184
_diffrn_reflns_av_R_equivalents 0.0344
_diffrn_reflns_av_unetI/netI 0.0325
_diffrn_reflns_Laue_measured_fraction_full 0.938
_diffrn_reflns_Laue_measured_fraction_max 0.921
_diffrn_reflns_limit_h_max 38
_diffrn_reflns_limit_h_min -37
_diffrn_reflns_limit_k_max 10
_diffrn_reflns_limit_k_min -12
_diffrn_reflns_limit_l_max 19
_diffrn_reflns_limit_l_min -18
_diffrn_reflns_number 11983
_diffrn_reflns_point_group_measured_fraction_full 0.938
_diffrn_reflns_point_group_measured_fraction_max 0.921
_diffrn_reflns_theta_full 67.684
_diffrn_reflns_theta_max 72.094
_diffrn_reflns_theta_min 4.437
_exptl_absorpt_coefficient_mu 10.619
_exptl_absorpt_correction_T_max 1.000
_exptl_absorpt_correction_T_min 0.33867
_exptl_absorpt_correction_type multi-scan
_exptl_absorpt_process_details SADABS
_exptl_crystal_colour yellow
_exptl_crystal_density_diffrn 1.873
_exptl_crystal_description needle
_exptl_crystal_F_000 2816
_exptl_crystal_size_max 0.280
_exptl_crystal_size_mid 0.260
_exptl_crystal_size_min 0.240
_refine_diff_density_max 1.036
_refine_diff_density_min -1.382
_refine_diff_density_rms 0.137
_refine_ls_extinction_method none
_refine_ls_goodness_of_fit_ref 1.063
_refine_ls_hydrogen_treatment constr
_refine_ls_matrix_type full
_refine_ls_number_parameters 363
_refine_ls_number_reflns 4672
_refine_ls_number_restraints 0
_refine_ls_restrained_S_all 1.063
_refine_ls_R_factor_all 0.0351
_refine_ls_R_factor_gt 0.0338
_refine_ls_shift/su_max 0.002
_refine_ls_shift/su_mean 0.000
_refine_ls_structure_factor_coef Fsqd
_refine_ls_weighting_details 'w=1/[\s^2^(Fo^2^)+(0.0522P)^2^+12.6522P] where P=(Fo^2^+2Fc^2^)/3'
_refine_ls_weighting_scheme calc
_refine_ls_wR_factor_gt 0.0888
_refine_ls_wR_factor_ref 0.0899
_reflns_Friedel_coverage 0.000
_reflns_number_gt 4437
_reflns_number_total 5075
_reflns_threshold_expression 'I > 2\s(I)'
_cod_data_source_file d5ra03076e2.cif
_cod_data_source_block shelx
_cod_original_sg_symbol_H-M 'C 2/c'
_cod_database_code 7250658
_shelx_shelxl_version_number 2018/3
_shelx_space_group_comment
;
The symmetry employed for this shelxl refinement is uniquely defined
by the following loop, which should always be used as a source of
symmetry information in preference to the above space-group names.
They are only intended as comments.
;
_shelx_estimated_absorpt_t_min 0.155
_shelx_estimated_absorpt_t_max 0.185

loop_
_space_group_symop_operation_xyz
'x, y, z'
'-x, y, -z+1/2'
'x+1/2, y+1/2, z'
'-x+1/2, y+1/2, -z+1/2'
'-x, -y, -z'
'x, -y, z-1/2'
'-x+1/2, -y+1/2, -z'
'x+1/2, -y+1/2, z-1/2'

loop_
_atom_site_label
_atom_site_type_symbol
_atom_site_fract_x
_atom_site_fract_y
_atom_site_fract_z
_atom_site_U_iso_or_equiv
_atom_site_adp_type
_atom_site_occupancy
_atom_site_site_symmetry_order
_atom_site_calc_flag
_atom_site_refinement_flags_posn
_atom_site_refinement_flags_adp
_atom_site_refinement_flags_occupancy
_atom_site_disorder_assembly
_atom_site_disorder_group
Ir1 Ir 0.37929(2) 0.25946(2) 0.60832(2) 0.03208(9) Uani 1 1 d . . . . .
F4 F 0.41421(14) 0.7651(3) 0.5961(3) 0.0708(10) Uani 1 1 d . . . . .
N4 N 0.34908(10) 0.0822(3) 0.6291(2) 0.0393(7) Uani 1 1 d . . . . .
N2 N 0.43938(10) 0.1831(3) 0.6196(2) 0.0364(7) Uani 1 1 d . . . . .
F1 F 0.30402(11) 0.3769(4) 0.31694(19) 0.0824(11) Uani 1 1 d . . . . .
N1 N 0.32092(10) 0.3414(4) 0.5865(2) 0.0399(7) Uani 1 1 d . . . . .
F2 F 0.43597(12) 0.1775(4) 0.2870(2) 0.0844(11) Uani 1 1 d . . . . .
O1 O 0.33903(11) 0.0002(3) 0.5702(2) 0.0619(9) Uani 1 1 d . . . . .
F3 F 0.52846(10) 0.4875(3) 0.6285(4) 0.1069(17) Uani 1 1 d . . . . .
N3 N 0.37293(13) 0.2542(3) 0.7431(3) 0.0403(9) Uani 1 1 d . . . . .
C11 C 0.37858(16) 0.2585(3) 0.4801(3) 0.0335(9) Uani 1 1 d . . . . .
C22 C 0.41439(12) 0.4207(4) 0.6052(2) 0.0369(8) Uani 1 1 d . . . . .
C21 C 0.39962(14) 0.5454(4) 0.5991(3) 0.0419(9) Uani 1 1 d . . . . .
H21 H 0.370555 0.561855 0.592928 0.050 Uiso 1 1 calc R U . . .
C5 C 0.30924(13) 0.3567(4) 0.5031(3) 0.0425(9) Uani 1 1 d . . . . .
C17 C 0.45906(13) 0.3996(4) 0.6150(3) 0.0438(10) Uani 1 1 d . . . . .
C27 C 0.35669(13) 0.1431(5) 0.7734(3) 0.0491(11) Uani 1 1 d . . . . .
C10 C 0.41024(15) 0.2124(5) 0.4253(3) 0.0458(10) Uani 1 1 d . . . . .
H10 H 0.434802 0.174836 0.447714 0.055 Uiso 1 1 calc R U . . .
C28 C 0.34428(14) 0.0497(5) 0.7096(3) 0.0514(11) Uani 1 1 d . . . . .
H28 H 0.333443 -0.029356 0.724866 0.062 Uiso 1 1 calc R U . . .
C1 C 0.29352(14) 0.3738(6) 0.6484(3) 0.0551(12) Uani 1 1 d . . . . .
H1 H 0.301872 0.362847 0.705118 0.066 Uiso 1 1 calc R U . . .
C19 C 0.47213(17) 0.6264(5) 0.6115(4) 0.0681(15) Uani 1 1 d . . . . .
H19 H 0.491026 0.694602 0.612817 0.082 Uiso 1 1 calc R U . . .
C18 C 0.48611(17) 0.5031(5) 0.6186(5) 0.0635(15) Uani 1 1 d . . . . .
C26 C 0.35203(17) 0.1218(7) 0.8605(3) 0.0685(16) Uani 1 1 d . . . . .
H26 H 0.342575 0.043369 0.880276 0.082 Uiso 1 1 calc R U . . .
C16 C 0.47237(15) 0.2668(4) 0.6210(4) 0.0448(11) Uani 1 1 d . . . . .
C4 C 0.26890(16) 0.4050(6) 0.4834(4) 0.0644(15) Uani 1 1 d . . . . .
H4 H 0.260607 0.415456 0.426573 0.077 Uiso 1 1 calc R U . . .
C23 C 0.38249(14) 0.3478(5) 0.7994(3) 0.0495(11) Uani 1 1 d . . . . .
H23 H 0.393331 0.424120 0.778804 0.059 Uiso 1 1 calc R U . . .
C12 C 0.44714(14) 0.0585(4) 0.6232(4) 0.0501(11) Uani 1 1 d . . . . .
H12 H 0.424238 0.002239 0.620633 0.060 Uiso 1 1 calc R U . . .
C9 C 0.40478(19) 0.2231(5) 0.3395(4) 0.0530(12) Uani 1 1 d . . . . .
C6 C 0.34160(13) 0.3141(4) 0.4428(3) 0.0410(9) Uani 1 1 d . . . . .
C20 C 0.42859(16) 0.6442(4) 0.6021(3) 0.0513(11) Uani 1 1 d . . . . .
C13 C 0.48779(18) 0.0104(5) 0.6308(5) 0.0716(18) Uani 1 1 d . . . . .
H13 H 0.492372 -0.076731 0.635719 0.086 Uiso 1 1 calc R U . . .
C8 C 0.3695(2) 0.2765(5) 0.3010(3) 0.0568(13) Uani 1 1 d . . . . .
H8 H 0.366614 0.281643 0.241845 0.068 Uiso 1 1 calc R U . . .
C2 C 0.25384(16) 0.4222(7) 0.6311(4) 0.0741(18) Uani 1 1 d . . . . .
H2 H 0.235665 0.444531 0.675407 0.089 Uiso 1 1 calc R U . . .
C3 C 0.24128(17) 0.4373(7) 0.5477(4) 0.0741(18) Uani 1 1 d . . . . .
H3 H 0.214294 0.469227 0.534622 0.089 Uiso 1 1 calc R U . . .
C7 C 0.33884(16) 0.3217(5) 0.3548(3) 0.0525(11) Uani 1 1 d . . . . .
C15 C 0.51385(17) 0.2210(5) 0.6252(6) 0.0710(18) Uani 1 1 d . . . . .
H15 H 0.536703 0.277476 0.624174 0.085 Uiso 1 1 calc R U . . .
C24 C 0.37679(17) 0.3344(7) 0.8855(3) 0.0695(16) Uani 1 1 d . . . . .
H24 H 0.382951 0.401406 0.922411 0.083 Uiso 1 1 calc R U . . .
C14 C 0.52134(17) 0.0936(6) 0.6308(5) 0.083(2) Uani 1 1 d . . . . .
H14 H 0.549213 0.063319 0.634626 0.099 Uiso 1 1 calc R U . . .
C25 C 0.3616(2) 0.2189(8) 0.9176(4) 0.081(2) Uani 1 1 d . . . . .
H25 H 0.358058 0.207373 0.976071 0.097 Uiso 1 1 calc R U . . .
O2 O 0.3062(3) 0.2319(6) 0.1135(7) 0.128(3) Uani 1 1 d . . . . .
H2A H 0.316016 0.161123 0.103508 0.193 Uiso 1 1 calc R U . . .
C29 C 0.2629(4) 0.2219(11) 0.1286(9) 0.129(4) Uani 1 1 d . . . . .
H29A H 0.247420 0.230757 0.075630 0.194 Uiso 1 1 calc R U . . .
H29B H 0.254329 0.287814 0.167332 0.194 Uiso 1 1 calc R U . . .
H29C H 0.256844 0.140371 0.153268 0.194 Uiso 1 1 calc R U . . .

loop_
_atom_site_aniso_label
_atom_site_aniso_U_11
_atom_site_aniso_U_22
_atom_site_aniso_U_33
_atom_site_aniso_U_23
_atom_site_aniso_U_13
_atom_site_aniso_U_12
Ir1 0.02819(12) 0.03388(13) 0.03417(14) 0.00009(5) -0.00045(8) 0.00107(5)
F4 0.088(3) 0.0333(15) 0.091(3) 0.0025(14) -0.015(2) 0.0029(14)
N4 0.0331(15) 0.0378(18) 0.0471(19) -0.0016(15) -0.0005(13) -0.0064(13)
N2 0.0303(15) 0.0355(18) 0.0434(18) 0.0045(14) -0.0030(12) 0.0036(13)
F1 0.077(2) 0.123(3) 0.0470(16) 0.0086(18) -0.0157(14) 0.039(2)
N1 0.0341(16) 0.046(2) 0.0399(17) 0.0018(15) -0.0019(13) 0.0063(14)
F2 0.090(2) 0.114(3) 0.0497(17) 0.0002(18) 0.0240(15) 0.036(2)
O1 0.061(2) 0.052(2) 0.072(2) -0.0043(17) -0.0088(17) -0.0101(16)
F3 0.0430(16) 0.0510(19) 0.226(5) 0.003(3) -0.025(2) -0.0147(14)
N3 0.0295(19) 0.051(2) 0.041(2) 0.0017(14) -0.0026(16) 0.0025(13)
C11 0.038(2) 0.033(2) 0.030(2) -0.0005(13) 0.0006(17) -0.0003(14)
C22 0.0386(19) 0.039(2) 0.0327(18) -0.0020(16) -0.0012(14) 0.0019(16)
C21 0.048(2) 0.036(2) 0.041(2) 0.0007(17) -0.0033(17) 0.0043(18)
C5 0.0383(19) 0.044(2) 0.045(2) 0.0000(18) -0.0047(16) 0.0073(17)
C17 0.036(2) 0.036(2) 0.059(3) -0.0002(19) -0.0035(18) -0.0039(17)
C27 0.0350(19) 0.066(3) 0.046(2) 0.009(2) 0.0022(16) -0.006(2)
C10 0.048(2) 0.047(2) 0.042(2) -0.004(2) 0.0037(18) 0.007(2)
C28 0.047(2) 0.050(3) 0.057(3) 0.011(2) 0.0066(19) -0.013(2)
C1 0.043(2) 0.075(4) 0.048(2) 0.004(2) 0.0064(18) 0.019(2)
C19 0.060(3) 0.037(3) 0.107(5) 0.002(3) -0.007(3) -0.014(2)
C18 0.047(3) 0.046(3) 0.098(4) 0.000(3) -0.010(3) -0.005(2)
C26 0.053(3) 0.101(5) 0.052(3) 0.018(3) 0.006(2) -0.018(3)
C16 0.033(2) 0.041(2) 0.061(3) 0.0000(19) -0.005(2) 0.0007(16)
C4 0.049(3) 0.084(4) 0.061(3) -0.001(3) -0.013(2) 0.019(3)
C23 0.043(2) 0.062(3) 0.044(2) -0.009(2) -0.0031(17) 0.004(2)
C12 0.038(2) 0.031(2) 0.081(3) 0.003(2) -0.002(2) 0.0013(17)
C9 0.061(3) 0.050(3) 0.048(3) -0.001(2) 0.012(2) 0.007(2)
C6 0.0393(19) 0.045(2) 0.039(2) -0.0002(18) -0.0040(15) 0.0004(18)
C20 0.066(3) 0.030(2) 0.057(3) -0.0011(19) -0.008(2) 0.004(2)
C13 0.049(3) 0.039(3) 0.126(6) 0.003(3) -0.007(3) 0.005(2)
C8 0.073(4) 0.062(3) 0.036(2) 0.000(2) 0.000(2) 0.006(3)
C2 0.046(3) 0.112(5) 0.065(3) -0.001(3) 0.007(2) 0.027(3)
C3 0.046(3) 0.098(5) 0.079(4) -0.001(3) -0.003(2) 0.034(3)
C7 0.058(3) 0.058(3) 0.042(2) 0.002(2) -0.0050(19) 0.008(2)
C15 0.035(3) 0.045(3) 0.133(6) -0.005(3) -0.008(3) -0.003(2)
C24 0.055(3) 0.108(5) 0.045(3) -0.018(3) -0.003(2) -0.001(3)
C14 0.038(2) 0.055(3) 0.154(7) 0.000(4) -0.011(3) 0.013(2)
C25 0.059(3) 0.143(6) 0.040(3) 0.007(4) 0.005(3) -0.014(4)
O2 0.133(7) 0.102(5) 0.151(8) -0.008(4) 0.024(5) 0.020(4)
C29 0.099(7) 0.162(10) 0.126(9) -0.038(7) 0.024(6) 0.000(6)

loop_
_atom_type_symbol
_atom_type_description
_atom_type_scat_dispersion_real
_atom_type_scat_dispersion_imag
_atom_type_scat_source
C C 0.0181 0.0091 'International Tables Vol C Tables 4.2.6.8 and 6.1.1.4'
H H 0.0000 0.0000 'International Tables Vol C Tables 4.2.6.8 and 6.1.1.4'
F F 0.0727 0.0534 'International Tables Vol C Tables 4.2.6.8 and 6.1.1.4'
Ir Ir -4.7710 6.5667 'International Tables Vol C Tables 4.2.6.8 and 6.1.1.4'
N N 0.0311 0.0180 'International Tables Vol C Tables 4.2.6.8 and 6.1.1.4'
O O 0.0492 0.0322 'International Tables Vol C Tables 4.2.6.8 and 6.1.1.4'

loop_
_geom_angle_atom_site_label_1
_geom_angle_atom_site_label_2
_geom_angle_atom_site_label_3
_geom_angle
_geom_angle_site_symmetry_1
_geom_angle_site_symmetry_3
_geom_angle_publ_flag
C11 Ir1 C22 88.92(16) . . ?
C11 Ir1 N1 80.41(16) . . ?
C22 Ir1 N1 97.32(15) . . ?
C11 Ir1 N2 94.90(16) . . ?
C22 Ir1 N2 80.33(15) . . ?
N1 Ir1 N2 174.83(13) . . ?
C11 Ir1 N4 98.52(15) . . ?
C22 Ir1 N4 170.46(14) . . ?
N1 Ir1 N4 89.83(14) . . ?
N2 Ir1 N4 93.03(13) . . ?
C11 Ir1 N3 173.71(15) . . ?
C22 Ir1 N3 95.86(15) . . ?
N1 Ir1 N3 94.88(14) . . ?
N2 Ir1 N3 89.95(14) . . ?
N4 Ir1 N3 77.18(13) . . ?
O1 N4 C28 118.5(4) . . ?
O1 N4 Ir1 125.6(3) . . ?
C28 N4 Ir1 115.5(3) . . ?
C12 N2 C16 119.9(4) . . ?
C12 N2 Ir1 123.7(3) . . ?
C16 N2 Ir1 116.4(3) . . ?
C1 N1 C5 119.6(3) . . ?
C1 N1 Ir1 124.2(3) . . ?
C5 N1 Ir1 116.2(3) . . ?
C23 N3 C27 118.6(5) . . ?
C23 N3 Ir1 127.3(3) . . ?
C27 N3 Ir1 114.1(3) . . ?
C10 C11 C6 118.0(4) . . ?
C10 C11 Ir1 127.7(4) . . ?
C6 C11 Ir1 114.3(3) . . ?
C21 C22 C17 118.6(4) . . ?
C21 C22 Ir1 127.7(3) . . ?
C17 C22 Ir1 113.6(3) . . ?
C20 C21 C22 119.2(4) . . ?
C20 C21 H21 120.4 . . ?
C22 C21 H21 120.4 . . ?
N1 C5 C4 119.3(4) . . ?
N1 C5 C6 113.6(3) . . ?
C4 C5 C6 127.0(4) . . ?
C18 C17 C22 118.9(4) . . ?
C18 C17 C16 125.2(4) . . ?
C22 C17 C16 115.8(4) . . ?
N3 C27 C26 121.6(5) . . ?
N3 C27 C28 116.1(4) . . ?
C26 C27 C28 122.4(5) . . ?
C9 C10 C11 119.5(5) . . ?
C9 C10 H10 120.2 . . ?
C11 C10 H10 120.2 . . ?
N4 C28 C27 116.8(4) . . ?
N4 C28 H28 121.6 . . ?
C27 C28 H28 121.6 . . ?
N1 C1 C2 122.5(5) . . ?
N1 C1 H1 118.7 . . ?
C2 C1 H1 118.7 . . ?
C18 C19 C20 116.8(5) . . ?
C18 C19 H19 121.6 . . ?
C20 C19 H19 121.6 . . ?
F3 C18 C19 116.1(5) . . ?
F3 C18 C17 120.8(5) . . ?
C19 C18 C17 123.1(5) . . ?
C25 C26 C27 119.2(6) . . ?
C25 C26 H26 120.4 . . ?
C27 C26 H26 120.4 . . ?
N2 C16 C15 119.2(4) . . ?
N2 C16 C17 113.7(4) . . ?
C15 C16 C17 127.0(5) . . ?
C3 C4 C5 120.2(5) . . ?
C3 C4 H4 119.9 . . ?
C5 C4 H4 119.9 . . ?
N3 C23 C24 122.4(6) . . ?
N3 C23 H23 118.8 . . ?
C24 C23 H23 118.8 . . ?
N2 C12 C13 122.3(4) . . ?
N2 C12 H12 118.9 . . ?
C13 C12 H12 118.9 . . ?
C10 C9 F2 118.7(5) . . ?
C10 C9 C8 124.2(5) . . ?
F2 C9 C8 117.1(5) . . ?
C7 C6 C11 118.5(4) . . ?
C7 C6 C5 126.1(4) . . ?
C11 C6 C5 115.4(4) . . ?
F4 C20 C21 119.2(4) . . ?
F4 C20 C19 117.6(5) . . ?
C21 C20 C19 123.3(4) . . ?
C14 C13 C12 118.4(5) . . ?
C14 C13 H13 120.8 . . ?
C12 C13 H13 120.8 . . ?
C7 C8 C9 116.0(5) . . ?
C7 C8 H8 122.0 . . ?
C9 C8 H8 122.0 . . ?
C1 C2 C3 118.9(5) . . ?
C1 C2 H2 120.5 . . ?
C3 C2 H2 120.5 . . ?
C2 C3 C4 119.5(5) . . ?
C2 C3 H3 120.3 . . ?
C4 C3 H3 120.3 . . ?
F1 C7 C8 116.2(4) . . ?
F1 C7 C6 120.0(4) . . ?
C8 C7 C6 123.8(4) . . ?
C14 C15 C16 120.4(5) . . ?
C14 C15 H15 119.8 . . ?
C16 C15 H15 119.8 . . ?
C23 C24 C25 119.4(6) . . ?
C23 C24 H24 120.3 . . ?
C25 C24 H24 120.3 . . ?
C15 C14 C13 119.8(5) . . ?
C15 C14 H14 120.1 . . ?
C13 C14 H14 120.1 . . ?
C26 C25 C24 118.7(6) . . ?
C26 C25 H25 120.7 . . ?
C24 C25 H25 120.7 . . ?
C29 O2 H2A 109.5 . . ?
O2 C29 H29A 109.5 . . ?
O2 C29 H29B 109.5 . . ?
H29A C29 H29B 109.5 . . ?
O2 C29 H29C 109.5 . . ?
H29A C29 H29C 109.5 . . ?
H29B C29 H29C 109.5 . . ?

loop_
_geom_bond_atom_site_label_1
_geom_bond_atom_site_label_2
_geom_bond_distance
_geom_bond_site_symmetry_2
_geom_bond_publ_flag
Ir1 C11 2.005(5) . ?
Ir1 C22 2.021(4) . ?
Ir1 N1 2.046(3) . ?
Ir1 N2 2.051(3) . ?
Ir1 N4 2.116(3) . ?
Ir1 N3 2.119(5) . ?
F4 C20 1.351(5) . ?
N4 O1 1.298(5) . ?
N4 C28 1.314(6) . ?
N2 C12 1.334(6) . ?
N2 C16 1.357(6) . ?
F1 C7 1.365(5) . ?
N1 C1 1.343(6) . ?
N1 C5 1.361(5) . ?
F2 C9 1.368(6) . ?
F3 C18 1.344(6) . ?
N3 C23 1.352(6) . ?
N3 C27 1.361(6) . ?
C11 C10 1.402(6) . ?
C11 C6 1.418(6) . ?
C22 C21 1.393(6) . ?
C22 C17 1.423(6) . ?
C21 C20 1.380(6) . ?
C21 H21 0.9300 . ?
C5 C4 1.393(6) . ?
C5 C6 1.460(6) . ?
C17 C18 1.380(7) . ?
C17 C16 1.460(6) . ?
C27 C26 1.389(7) . ?
C27 C28 1.451(7) . ?
C10 C9 1.356(7) . ?
C10 H10 0.9300 . ?
C28 H28 0.9300 . ?
C1 C2 1.367(7) . ?
C1 H1 0.9300 . ?
C19 C18 1.372(8) . ?
C19 C20 1.382(7) . ?
C19 H19 0.9300 . ?
C26 C25 1.387(10) . ?
C26 H26 0.9300 . ?
C16 C15 1.386(7) . ?
C4 C3 1.375(9) . ?
C4 H4 0.9300 . ?
C23 C24 1.368(7) . ?
C23 H23 0.9300 . ?
C12 C13 1.373(7) . ?
C12 H12 0.9300 . ?
C9 C8 1.373(8) . ?
C6 C7 1.379(6) . ?
C13 C14 1.367(8) . ?
C13 H13 0.9300 . ?
C8 C7 1.368(8) . ?
C8 H8 0.9300 . ?
C2 C3 1.368(9) . ?
C2 H2 0.9300 . ?
C3 H3 0.9300 . ?
C15 C14 1.362(8) . ?
C15 H15 0.9300 . ?
C24 C25 1.398(10) . ?
C24 H24 0.9300 . ?
C14 H14 0.9300 . ?
C25 H25 0.9300 . ?
O2 C29 1.383(13) . ?
O2 H2A 0.8200 . ?
C29 H29A 0.9600 . ?
C29 H29B 0.9600 . ?
C29 H29C 0.9600 . ?

loop_
_geom_hbond_atom_site_label_D
_geom_hbond_atom_site_label_H
_geom_hbond_atom_site_label_A
_geom_hbond_distance_DH
_geom_hbond_distance_HA
_geom_hbond_distance_DA
_geom_hbond_angle_DHA
_geom_hbond_site_symmetry_A
_geom_hbond_publ_flag
C10 H10 N2 0.93 2.69 3.178(6) 113.5 . yes
C1 H1 N3 0.93 2.57 3.144(6) 120.8 . yes
C4 H4 F1 0.93 2.23 2.851(7) 123.1 . yes
C12 H12 F4 0.93 2.54 3.279(5) 136.4 1_545 yes
C12 H12 N4 0.93 2.50 3.082(5) 120.6 . yes
C15 H15 F3 0.93 2.22 2.839(7) 123.0 . yes
O2 H2A O1 0.82 1.92 2.734(8) 175.2 6 yes
C10 H10 N2 0.93 2.69 3.178(6) 113.5 . yes
C1 H1 N3 0.93 2.57 3.144(6) 120.8 . yes
C4 H4 F1 0.93 2.23 2.851(7) 123.1 . yes
C12 H12 F4 0.93 2.54 3.279(5) 136.4 1_545 yes
C12 H12 N4 0.93 2.50 3.082(5) 120.6 . yes
C15 H15 F3 0.93 2.22 2.839(7) 123.0 . yes
O2 H2A O1 0.82 1.92 2.734(8) 175.2 6 yes

loop_
_geom_torsion_atom_site_label_1
_geom_torsion_atom_site_label_2
_geom_torsion_atom_site_label_3
_geom_torsion_atom_site_label_4
_geom_torsion
_geom_torsion_site_symmetry_1
_geom_torsion_site_symmetry_2
_geom_torsion_site_symmetry_3
_geom_torsion_site_symmetry_4
_geom_torsion_publ_flag
C17 C22 C21 C20 0.3(6) . . . . ?
Ir1 C22 C21 C20 176.8(3) . . . . ?
C1 N1 C5 C4 -0.3(7) . . . . ?
Ir1 N1 C5 C4 176.3(4) . . . . ?
C1 N1 C5 C6 -178.3(4) . . . . ?
Ir1 N1 C5 C6 -1.6(5) . . . . ?
C21 C22 C17 C18 0.4(7) . . . . ?
Ir1 C22 C17 C18 -176.5(4) . . . . ?
C21 C22 C17 C16 -180.0(4) . . . . ?
Ir1 C22 C17 C16 3.1(5) . . . . ?
C23 N3 C27 C26 -3.6(7) . . . . ?
Ir1 N3 C27 C26 177.4(4) . . . . ?
C23 N3 C27 C28 175.9(4) . . . . ?
Ir1 N3 C27 C28 -3.2(5) . . . . ?
C6 C11 C10 C9 0.4(7) . . . . ?
Ir1 C11 C10 C9 -178.1(4) . . . . ?
O1 N4 C28 C27 178.8(4) . . . . ?
Ir1 N4 C28 C27 5.2(5) . . . . ?
N3 C27 C28 N4 -1.3(6) . . . . ?
C26 C27 C28 N4 178.1(4) . . . . ?
C5 N1 C1 C2 -0.1(9) . . . . ?
Ir1 N1 C1 C2 -176.4(5) . . . . ?
C20 C19 C18 F3 -179.4(6) . . . . ?
C20 C19 C18 C17 1.4(10) . . . . ?
C22 C17 C18 F3 179.5(6) . . . . ?
C16 C17 C18 F3 -0.1(10) . . . . ?
C22 C17 C18 C19 -1.3(10) . . . . ?
C16 C17 C18 C19 179.1(6) . . . . ?
N3 C27 C26 C25 4.1(8) . . . . ?
C28 C27 C26 C25 -175.3(5) . . . . ?
C12 N2 C16 C15 0.8(8) . . . . ?
Ir1 N2 C16 C15 -177.6(5) . . . . ?
C12 N2 C16 C17 179.0(5) . . . . ?
Ir1 N2 C16 C17 0.6(6) . . . . ?
C18 C17 C16 N2 177.2(5) . . . . ?
C22 C17 C16 N2 -2.4(7) . . . . ?
C18 C17 C16 C15 -4.8(10) . . . . ?
C22 C17 C16 C15 175.6(6) . . . . ?
N1 C5 C4 C3 0.2(9) . . . . ?
C6 C5 C4 C3 177.8(6) . . . . ?
C27 N3 C23 C24 0.6(7) . . . . ?
Ir1 N3 C23 C24 179.5(4) . . . . ?
C16 N2 C12 C13 1.7(8) . . . . ?
Ir1 N2 C12 C13 180.0(5) . . . . ?
C11 C10 C9 F2 -179.9(5) . . . . ?
C11 C10 C9 C8 -0.4(9) . . . . ?
C10 C11 C6 C7 -0.8(6) . . . . ?
Ir1 C11 C6 C7 177.9(4) . . . . ?
C10 C11 C6 C5 178.2(4) . . . . ?
Ir1 C11 C6 C5 -3.1(5) . . . . ?
N1 C5 C6 C7 -178.0(5) . . . . ?
C4 C5 C6 C7 4.3(8) . . . . ?
N1 C5 C6 C11 3.1(6) . . . . ?
C4 C5 C6 C11 -174.6(5) . . . . ?
C22 C21 C20 F4 179.9(4) . . . . ?
C22 C21 C20 C19 -0.2(7) . . . . ?
C18 C19 C20 F4 179.2(6) . . . . ?
C18 C19 C20 C21 -0.6(9) . . . . ?
N2 C12 C13 C14 -2.8(11) . . . . ?
C10 C9 C8 C7 0.6(9) . . . . ?
F2 C9 C8 C7 -179.8(5) . . . . ?
N1 C1 C2 C3 0.6(11) . . . . ?
C1 C2 C3 C4 -0.7(11) . . . . ?
C5 C4 C3 C2 0.3(10) . . . . ?
C9 C8 C7 F1 178.9(5) . . . . ?
C9 C8 C7 C6 -1.0(9) . . . . ?
C11 C6 C7 F1 -178.8(4) . . . . ?
C5 C6 C7 F1 2.3(8) . . . . ?
C11 C6 C7 C8 1.2(8) . . . . ?
C5 C6 C7 C8 -177.7(5) . . . . ?
N2 C16 C15 C14 -2.2(11) . . . . ?
C17 C16 C15 C14 179.9(7) . . . . ?
N3 C23 C24 C25 1.8(8) . . . . ?
C16 C15 C14 C13 1.1(13) . . . . ?
C12 C13 C14 C15 1.3(12) . . . . ?
C27 C26 C25 C24 -1.6(9) . . . . ?
C23 C24 C25 C26 -1.2(10) . . . . ?
